data_7106922
loop_
_publ_author_name
'Yong Luo'
'Jie Wu'

_publ_section_title
;
 Palladium-catalyzed reaction of 2-alkynylhalobenzene with
 2-alkynylbenzamide: an efficient approach to
 indeno[1,2-c]azepin-3(2H)-ones
;
_journal_name_full Chem.Commun.
_journal_page_first 11137
_journal_paper_doi 10.1039/c1cc14480d
_journal_volume 47
_journal_year 2011
_chemical_formula_sum 'C30 H21 Cl2 N O'
_chemical_formula_weight 482.37
_chemical_name_systematic
;
?
;
_space_group_IT_number 2
_symmetry_cell_setting triclinic
_symmetry_space_group_name_Hall '-P 1'
_symmetry_space_group_name_H-M 'P -1'
_atom_sites_solution_hydrogens geom
_atom_sites_solution_primary direct
_atom_sites_solution_secondary difmap
_audit_creation_method SHELXL-97
_cell_angle_alpha 104.106(5)
_cell_angle_beta 99.841(5)
_cell_angle_gamma 96.454(5)
_cell_formula_units_Z 2
_cell_length_a 9.290(4)
_cell_length_b 10.294(4)
_cell_length_c 13.291(5)
_cell_measurement_reflns_used 788
_cell_measurement_temperature 293(2)
_cell_measurement_theta_max 26.059
_cell_measurement_theta_min 2.488
_cell_volume 1198.7(8)
_computing_cell_refinement 'Bruker SMART'
_computing_data_collection 'Bruker SMART'
_computing_data_reduction 'Bruker SHELXTL'
_computing_molecular_graphics 'Bruker SHELXTL'
_computing_publication_material 'Bruker SHELXTL'
_computing_structure_refinement 'SHELXL-97 (Sheldrick, 1997)'
_computing_structure_solution 'SHELXS-97 (Sheldrick, 1990)'
_diffrn_ambient_temperature 293(2)
_diffrn_measured_fraction_theta_full 0.969
_diffrn_measured_fraction_theta_max 0.969
_diffrn_measurement_device_type 'CCD area detector'
_diffrn_measurement_method 'phi and omega scans'
_diffrn_radiation_monochromator graphite
_diffrn_radiation_source 'fine-focus sealed tube'
_diffrn_radiation_type MoK\a
_diffrn_radiation_wavelength 0.71073
_diffrn_reflns_av_R_equivalents 0.0504
_diffrn_reflns_av_sigmaI/netI 0.0428
_diffrn_reflns_limit_h_max 11
_diffrn_reflns_limit_h_min -11
_diffrn_reflns_limit_k_max 12
_diffrn_reflns_limit_k_min -11
_diffrn_reflns_limit_l_max 11
_diffrn_reflns_limit_l_min -16
_diffrn_reflns_number 5456
_diffrn_reflns_theta_full 26.01
_diffrn_reflns_theta_max 26.01
_diffrn_reflns_theta_min 1.61
_exptl_absorpt_coefficient_mu 0.295
_exptl_absorpt_correction_T_max 0.9711
_exptl_absorpt_correction_T_min 0.9434
_exptl_absorpt_correction_type multi-scan
_exptl_absorpt_process_details sadabs
_exptl_crystal_colour orange
_exptl_crystal_density_diffrn 1.336
_exptl_crystal_density_method 'not measured'
_exptl_crystal_description block
_exptl_crystal_F_000 500
_exptl_crystal_size_max 0.20
_exptl_crystal_size_mid 0.12
_exptl_crystal_size_min 0.10
_refine_diff_density_max 0.342
_refine_diff_density_min -0.440
_refine_diff_density_rms 0.059
_refine_ls_extinction_method none
_refine_ls_goodness_of_fit_ref 1.019
_refine_ls_hydrogen_treatment constr
_refine_ls_matrix_type full
_refine_ls_number_parameters 307
_refine_ls_number_reflns 4580
_refine_ls_number_restraints 0
_refine_ls_restrained_S_all 1.019
_refine_ls_R_factor_all 0.0825
_refine_ls_R_factor_gt 0.0608
_refine_ls_shift/su_max 0.000
_refine_ls_shift/su_mean 0.000
_refine_ls_structure_factor_coef Fsqd
_refine_ls_weighting_details 'calc w=1/[\s^2^(Fo^2^)+(0.1129P)^2^+0.0000P] where P=(Fo^2^+2Fc^2^)/3'
_refine_ls_weighting_scheme calc
_refine_ls_wR_factor_gt 0.1664
_refine_ls_wR_factor_ref 0.1832
_reflns_number_gt 3210
_reflns_number_total 4580
_reflns_threshold_expression >2sigma(I)
_cod_data_source_file c1cc14480d.txt
_cod_data_source_block a10314b
_cod_original_cell_volume 1198.8(8)
_cod_original_sg_symbol_H-M P-1
_cod_database_code 7106922

loop_
_symmetry_equiv_pos_as_xyz
'x, y, z'
'-x, -y, -z'

loop_
_atom_site_label
_atom_site_type_symbol
_atom_site_fract_x
_atom_site_fract_y
_atom_site_fract_z
_atom_site_U_iso_or_equiv
_atom_site_adp_type
_atom_site_occupancy
_atom_site_symmetry_multiplicity
_atom_site_calc_flag
_atom_site_refinement_flags
N1 N 0.1504(2) 1.00488(18) 0.62433(14) 0.0456(5) Uani 1 1 d .
H1A H 0.0833 1.0481 0.6018 0.055 Uiso 1 1 calc R
O1 O 0.0957(2) 0.8782(2) 0.45786(13) 0.0691(6) Uani 1 1 d .
C1 C 0.1628(3) 0.8914(2) 0.54897(17) 0.0468(5) Uani 1 1 d .
C2 C 0.2400(3) 0.7827(2) 0.57454(17) 0.0433(5) Uani 1 1 d .
C3 C 0.1863(3) 0.6555(3) 0.5021(2) 0.0571(6) Uani 1 1 d .
H3A H 0.1079 0.6479 0.4461 0.069 Uiso 1 1 calc R
C4 C 0.2461(4) 0.5421(3) 0.5116(2) 0.0678(8) Uani 1 1 d .
H4A H 0.2103 0.4590 0.4619 0.081 Uiso 1 1 calc R
C5 C 0.3604(3) 0.5536(3) 0.5963(2) 0.0641(7) Uani 1 1 d .
H5A H 0.4019 0.4775 0.6038 0.077 Uiso 1 1 calc R
C6 C 0.4132(3) 0.6763(2) 0.66926(19) 0.0499(6) Uani 1 1 d .
H6A H 0.4885 0.6808 0.7266 0.060 Uiso 1 1 calc R
C7 C 0.3578(2) 0.7956(2) 0.66064(16) 0.0393(5) Uani 1 1 d .
C8 C 0.4231(2) 0.9225(2) 0.74279(16) 0.0388(5) Uani 1 1 d .
C9 C 0.5625(2) 0.9470(2) 0.80569(17) 0.0417(5) Uani 1 1 d .
C10 C 0.6926(3) 0.8826(2) 0.78406(18) 0.0444(5) Uani 1 1 d .
C11 C 0.7311(3) 0.8706(2) 0.68585(19) 0.0506(6) Uani 1 1 d .
H11A H 0.6726 0.9000 0.6344 0.061 Uiso 1 1 calc R
C12 C 0.8551(3) 0.8156(3) 0.6635(2) 0.0600(7) Uani 1 1 d .
H12A H 0.8783 0.8075 0.5971 0.072 Uiso 1 1 calc R
C13 C 0.9441(3) 0.7728(3) 0.7388(3) 0.0677(8) Uani 1 1 d .
H13A H 1.0281 0.7369 0.7241 0.081 Uiso 1 1 calc R
C14 C 0.9070(3) 0.7839(3) 0.8364(2) 0.0662(8) Uani 1 1 d .
H14A H 0.9659 0.7542 0.8874 0.079 Uiso 1 1 calc R
C15 C 0.7834(3) 0.8386(3) 0.8594(2) 0.0542(6) Uani 1 1 d .
H15A H 0.7606 0.8460 0.9259 0.065 Uiso 1 1 calc R
C16 C 0.5731(2) 1.0663(2) 0.89370(16) 0.0426(5) Uani 1 1 d .
C17 C 0.6892(3) 1.1294(3) 0.97926(19) 0.0545(6) Uani 1 1 d .
H17A H 0.7763 1.0932 0.9881 0.065 Uiso 1 1 calc R
C18 C 0.6733(3) 1.2454(3) 1.0501(2) 0.0627(7) Uani 1 1 d .
H18A H 0.7495 1.2868 1.1083 0.075 Uiso 1 1 calc R
C19 C 0.5458(3) 1.3016(3) 1.0363(2) 0.0617(7) Uani 1 1 d .
H19A H 0.5384 1.3818 1.0844 0.074 Uiso 1 1 calc R
C20 C 0.4293(3) 1.2409(3) 0.95244(18) 0.0513(6) Uani 1 1 d .
H20A H 0.3443 1.2801 0.9435 0.062 Uiso 1 1 calc R
C21 C 0.4405(3) 1.1198(2) 0.88113(17) 0.0426(5) Uani 1 1 d .
C22 C 0.3430(2) 1.0327(2) 0.78180(16) 0.0388(5) Uani 1 1 d .
C23 C 0.2214(3) 1.0656(2) 0.72846(16) 0.0407(5) Uani 1 1 d .
C24 C 0.1538(2) 1.1874(2) 0.77242(16) 0.0423(5) Uani 1 1 d .
C25 C 0.1851(3) 1.3038(2) 0.7407(2) 0.0569(6) Uani 1 1 d .
H25A H 0.2483 1.3061 0.6937 0.068 Uiso 1 1 calc R
C26 C 0.1227(4) 1.4169(3) 0.7788(2) 0.0695(8) Uani 1 1 d .
H26A H 0.1442 1.4953 0.7576 0.083 Uiso 1 1 calc R
C27 C 0.0293(4) 1.4135(3) 0.8477(2) 0.0730(8) Uani 1 1 d .
H27A H -0.0114 1.4900 0.8741 0.088 Uiso 1 1 calc R
C28 C -0.0043(3) 1.2973(3) 0.8777(2) 0.0694(8) Uani 1 1 d .
H28A H -0.0689 1.2951 0.9238 0.083 Uiso 1 1 calc R
C29 C 0.0572(3) 1.1832(3) 0.84021(19) 0.0552(6) Uani 1 1 d .
H29A H 0.0336 1.1045 0.8605 0.066 Uiso 1 1 calc R
C30 C 0.6492(4) 0.2505(4) 0.7007(3) 0.0846(10) Uani 1 1 d .
H30A H 0.6464 0.1966 0.7511 0.102 Uiso 1 1 calc R
H30B H 0.7422 0.2463 0.6772 0.102 Uiso 1 1 calc R
Cl1 Cl 0.50377(12) 0.18175(11) 0.59241(8) 0.1008(4) Uani 1 1 d .
Cl2 Cl 0.64122(15) 0.41775(13) 0.76331(10) 0.1334(5) Uani 1 1 d .

loop_
_atom_site_aniso_label
_atom_site_aniso_U_11
_atom_site_aniso_U_22
_atom_site_aniso_U_33
_atom_site_aniso_U_23
_atom_site_aniso_U_13
_atom_site_aniso_U_12
N1 0.0385(11) 0.0531(11) 0.0404(10) 0.0077(8) -0.0030(8) 0.0158(9)
O1 0.0728(14) 0.0843(13) 0.0395(9) -0.0006(8) -0.0108(9) 0.0412(11)
C1 0.0375(13) 0.0574(13) 0.0395(12) 0.0051(10) 0.0000(10) 0.0126(11)
C2 0.0391(13) 0.0471(12) 0.0406(11) 0.0061(9) 0.0069(9) 0.0086(10)
C3 0.0528(16) 0.0576(14) 0.0487(14) 0.0015(11) -0.0032(11) 0.0076(12)
C4 0.073(2) 0.0462(14) 0.0680(18) -0.0006(12) -0.0023(15) 0.0034(13)
C5 0.071(2) 0.0444(13) 0.0728(18) 0.0154(12) 0.0041(15) 0.0095(13)
C6 0.0489(15) 0.0493(13) 0.0506(13) 0.0155(10) 0.0030(11) 0.0099(11)
C7 0.0323(12) 0.0452(11) 0.0381(11) 0.0094(9) 0.0043(9) 0.0056(9)
C8 0.0356(12) 0.0440(11) 0.0367(11) 0.0129(9) 0.0041(9) 0.0069(9)
C9 0.0345(12) 0.0482(12) 0.0420(12) 0.0152(9) 0.0023(9) 0.0064(10)
C10 0.0348(13) 0.0472(12) 0.0483(13) 0.0124(9) 0.0025(10) 0.0051(10)
C11 0.0425(14) 0.0537(13) 0.0524(14) 0.0120(10) 0.0037(11) 0.0093(11)
C12 0.0495(16) 0.0634(15) 0.0630(16) 0.0088(12) 0.0149(13) 0.0052(13)
C13 0.0442(16) 0.0673(17) 0.089(2) 0.0140(15) 0.0149(15) 0.0140(13)
C14 0.0434(16) 0.0701(17) 0.085(2) 0.0281(14) -0.0036(14) 0.0170(13)
C15 0.0427(15) 0.0641(15) 0.0550(14) 0.0198(12) 0.0010(11) 0.0105(12)
C16 0.0336(12) 0.0560(13) 0.0366(11) 0.0139(9) 0.0022(9) 0.0048(10)
C17 0.0367(14) 0.0706(16) 0.0488(14) 0.0109(11) -0.0014(10) 0.0039(12)
C18 0.0448(16) 0.0784(18) 0.0473(14) -0.0020(12) -0.0048(11) 0.0008(14)
C19 0.0586(18) 0.0688(16) 0.0436(14) -0.0049(11) 0.0052(12) 0.0051(14)
C20 0.0461(15) 0.0592(14) 0.0430(13) 0.0049(10) 0.0065(10) 0.0088(11)
C21 0.0385(13) 0.0520(12) 0.0356(11) 0.0117(9) 0.0052(9) 0.0039(10)
C22 0.0332(12) 0.0450(11) 0.0368(11) 0.0115(9) 0.0045(9) 0.0037(9)
C23 0.0354(12) 0.0464(11) 0.0374(11) 0.0087(9) 0.0053(9) 0.0043(10)
C24 0.0338(12) 0.0500(12) 0.0372(11) 0.0058(9) -0.0007(9) 0.0075(10)
C25 0.0558(17) 0.0535(14) 0.0582(15) 0.0096(11) 0.0119(12) 0.0076(12)
C26 0.081(2) 0.0490(14) 0.0738(18) 0.0098(13) 0.0104(16) 0.0118(14)
C27 0.070(2) 0.0561(16) 0.081(2) -0.0058(14) 0.0110(17) 0.0227(15)
C28 0.0569(18) 0.0777(19) 0.0699(18) 0.0035(14) 0.0210(14) 0.0194(15)
C29 0.0503(16) 0.0597(14) 0.0554(15) 0.0120(11) 0.0135(12) 0.0116(12)
C30 0.080(2) 0.106(2) 0.081(2) 0.0439(19) 0.0189(18) 0.024(2)
Cl1 0.0865(7) 0.1267(8) 0.0846(6) 0.0246(5) 0.0236(5) -0.0030(6)
Cl2 0.1183(10) 0.1331(10) 0.1212(9) -0.0070(7) -0.0158(7) 0.0600(8)

loop_
_atom_type_symbol
_atom_type_description
_atom_type_scat_dispersion_real
_atom_type_scat_dispersion_imag
_atom_type_scat_source
C C 0.0033 0.0016 'International Tables Vol C Tables 4.2.6.8 and 6.1.1.4'
H H 0.0000 0.0000 'International Tables Vol C Tables 4.2.6.8 and 6.1.1.4'
N N 0.0061 0.0033 'International Tables Vol C Tables 4.2.6.8 and 6.1.1.4'
O O 0.0106 0.0060 'International Tables Vol C Tables 4.2.6.8 and 6.1.1.4'
Cl Cl 0.1484 0.1585 'International Tables Vol C Tables 4.2.6.8 and 6.1.1.4'

loop_
_geom_angle_atom_site_label_1
_geom_angle_atom_site_label_2
_geom_angle_atom_site_label_3
_geom_angle
C1 N1 C23 134.49(19)
C1 N1 H1A 112.8
C23 N1 H1A 112.8
O1 C1 N1 116.7(2)
O1 C1 C2 120.1(2)
N1 C1 C2 122.96(19)
C3 C2 C7 119.7(2)
C3 C2 C1 113.3(2)
C7 C2 C1 127.0(2)
C4 C3 C2 121.9(2)
C4 C3 H3A 119.1
C2 C3 H3A 119.1
C3 C4 C5 118.8(2)
C3 C4 H4A 120.6
C5 C4 H4A 120.6
C6 C5 C4 120.5(2)
C6 C5 H5A 119.7
C4 C5 H5A 119.7
C5 C6 C7 122.4(2)
C5 C6 H6A 118.8
C7 C6 H6A 118.8
C6 C7 C2 116.7(2)
C6 C7 C8 118.14(19)
C2 C7 C8 125.11(19)
C9 C8 C22 109.14(19)
C9 C8 C7 124.87(19)
C22 C8 C7 125.3(2)
C8 C9 C16 108.56(19)
C8 C9 C10 128.4(2)
C16 C9 C10 122.4(2)
C15 C10 C11 117.9(2)
C15 C10 C9 123.0(2)
C11 C10 C9 119.1(2)
C12 C11 C10 121.1(2)
C12 C11 H11A 119.5
C10 C11 H11A 119.5
C13 C12 C11 120.4(3)
C13 C12 H12A 119.8
C11 C12 H12A 119.8
C12 C13 C14 119.0(3)
C12 C13 H13A 120.5
C14 C13 H13A 120.5
C13 C14 C15 120.9(2)
C13 C14 H14A 119.6
C15 C14 H14A 119.6
C14 C15 C10 120.6(2)
C14 C15 H15A 119.7
C10 C15 H15A 119.7
C17 C16 C21 120.5(2)
C17 C16 C9 130.5(2)
C21 C16 C9 108.99(19)
C18 C17 C16 119.2(2)
C18 C17 H17A 120.4
C16 C17 H17A 120.4
C17 C18 C19 120.9(2)
C17 C18 H18A 119.6
C19 C18 H18A 119.6
C20 C19 C18 121.0(2)
C20 C19 H19A 119.5
C18 C19 H19A 119.5
C19 C20 C21 119.2(2)
C19 C20 H20A 120.4
C21 C20 H20A 120.4
C20 C21 C16 119.1(2)
C20 C21 C22 133.6(2)
C16 C21 C22 107.04(19)
C23 C22 C8 127.1(2)
C23 C22 C21 125.6(2)
C8 C22 C21 105.95(19)
C22 C23 N1 126.8(2)
C22 C23 C24 123.2(2)
N1 C23 C24 109.70(18)
C29 C24 C25 119.8(2)
C29 C24 C23 121.3(2)
C25 C24 C23 118.9(2)
C24 C25 C26 120.1(3)
C24 C25 H25A 119.9
C26 C25 H25A 119.9
C27 C26 C25 120.0(3)
C27 C26 H26A 120.0
C25 C26 H26A 120.0
C26 C27 C28 120.0(3)
C26 C27 H27A 120.0
C28 C27 H27A 120.0
C27 C28 C29 120.6(3)
C27 C28 H28A 119.7
C29 C28 H28A 119.7
C24 C29 C28 119.4(3)
C24 C29 H29A 120.3
C28 C29 H29A 120.3
Cl2 C30 Cl1 112.19(19)
Cl2 C30 H30A 109.2
Cl1 C30 H30A 109.2
Cl2 C30 H30B 109.2
Cl1 C30 H30B 109.2
H30A C30 H30B 107.9

loop_
_geom_bond_atom_site_label_1
_geom_bond_atom_site_label_2
_geom_bond_distance
N1 C1 1.371(3)
N1 C23 1.384(3)
N1 H1A 0.8600
O1 C1 1.231(3)
C1 C2 1.471(3)
C2 C3 1.401(3)
C2 C7 1.410(3)
C3 C4 1.371(4)
C3 H3A 0.9300
C4 C5 1.381(4)
C4 H4A 0.9300
C5 C6 1.370(4)
C5 H5A 0.9300
C6 C7 1.406(3)
C6 H6A 0.9300
C7 C8 1.473(3)
C8 C9 1.376(3)
C8 C22 1.464(3)
C9 C16 1.456(3)
C9 C10 1.479(3)
C10 C15 1.392(3)
C10 C11 1.392(3)
C11 C12 1.385(4)
C11 H11A 0.9300
C12 C13 1.376(4)
C12 H12A 0.9300
C13 C14 1.381(4)
C13 H13A 0.9300
C14 C15 1.382(4)
C14 H14A 0.9300
C15 H15A 0.9300
C16 C17 1.393(3)
C16 C21 1.406(3)
C17 C18 1.368(4)
C17 H17A 0.9300
C18 C19 1.380(4)
C18 H18A 0.9300
C19 C20 1.379(4)
C19 H19A 0.9300
C20 C21 1.396(3)
C20 H20A 0.9300
C21 C22 1.483(3)
C22 C23 1.351(3)
C23 C24 1.501(3)
C24 C29 1.381(3)
C24 C25 1.381(3)
C25 C26 1.383(4)
C25 H25A 0.9300
C26 C27 1.368(5)
C26 H26A 0.9300
C27 C28 1.371(4)
C27 H27A 0.9300
C28 C29 1.384(4)
C28 H28A 0.9300
C29 H29A 0.9300
C30 Cl2 1.736(4)
C30 Cl1 1.738(4)
C30 H30A 0.9700
C30 H30B 0.9700
